data_7029693
loop_
_publ_author_name
'Ma, Jing'
'Zhao, Ke-Qing'
'Walton, Mark J.'
'Wright, Joseph A.'
'Frese, Josef W. A.'
'Elsegood, Mark R. J.'
'Xing, Qifeng'
'Sun, Wen-Hua'
'Redshaw, Carl'

_publ_section_title
;
 Vanadyl complexes bearing bi-dentate phenoxyimine ligands: synthesis,
 structural studies and ethylene polymerization capability.
;
_journal_issue 22
_journal_name_full 'Dalton transactions (Cambridge, England : 2003)'
_journal_page_first 8300
_journal_page_last 8310
_journal_paper_doi 10.1039/c4dt00021h
_journal_volume 43
_journal_year 2014
_chemical_formula_moiety 'C54 H60 N2 O5 V, 1.5(C2 H3 N)'
_chemical_formula_sum 'C57 H64.5 N3.5 O5 V'
_chemical_formula_weight 929.56
_space_group_crystal_system triclinic
_space_group_IT_number 2
_space_group_name_Hall '-P 1'
_space_group_name_H-M_alt 'P -1'
_symmetry_space_group_name_Hall '-P 1'
_symmetry_space_group_name_H-M 'P -1'
_atom_sites_solution_hydrogens geom
_atom_sites_solution_primary direct
_atom_sites_solution_secondary difmap
_audit_creation_method SHELXL-2012
_cell_angle_alpha 76.0289(15)
_cell_angle_beta 81.7168(15)
_cell_angle_gamma 78.9101(15)
_cell_formula_units_Z 4
_cell_length_a 15.3075(16)
_cell_length_b 18.0329(18)
_cell_length_c 20.191(2)
_cell_measurement_reflns_used 7132
_cell_measurement_temperature 150(2)
_cell_measurement_theta_max 22.00
_cell_measurement_theta_min 2.16
_cell_volume 5279.7(9)
_computing_cell_refinement 'Bruker SAINT'
_computing_data_collection 'Bruker APEX 2'
_computing_data_reduction 'Bruker SAINT'
_computing_molecular_graphics 'Bruker SHELXTL'
_computing_publication_material 'Bruker SHELXTL'
_computing_structure_refinement 'SHELXL-2012 (Sheldrick, 2012)'
_computing_structure_solution 'SHELXS-97 (Sheldrick, 2008)'
_diffrn_ambient_temperature 150(2)
_diffrn_measured_fraction_theta_full 0.722
_diffrn_measured_fraction_theta_max 1.000
_diffrn_measurement_device_type 'Bruker APEX 2 CCD diffractometer'
_diffrn_measurement_method '\w rotation with narrow frames'
_diffrn_radiation_monochromator graphite
_diffrn_radiation_source 'fine-focus sealed tube'
_diffrn_radiation_type MoK\a
_diffrn_radiation_wavelength 0.71073
_diffrn_reflns_av_R_equivalents 0.0659
_diffrn_reflns_Laue_measured_fraction_full 0.722
_diffrn_reflns_Laue_measured_fraction_max 1.000
_diffrn_reflns_limit_h_max 16
_diffrn_reflns_limit_h_min -16
_diffrn_reflns_limit_k_max 19
_diffrn_reflns_limit_k_min -19
_diffrn_reflns_limit_l_max 21
_diffrn_reflns_limit_l_min -21
_diffrn_reflns_number 44050
_diffrn_reflns_point_group_measured_fraction_full 0.722
_diffrn_reflns_point_group_measured_fraction_max 1.000
_diffrn_reflns_theta_full 25.242
_diffrn_reflns_theta_max 22.499
_diffrn_reflns_theta_min 1.393
_diffrn_standards_decay_% 0
_diffrn_standards_number 0
_exptl_absorpt_coefficient_mu 0.237
_exptl_absorpt_correction_T_max 0.981
_exptl_absorpt_correction_T_min 0.867
_exptl_absorpt_correction_type multi-scan
_exptl_absorpt_process_details 'SADABS v2009/1, Sheldrick, G.M., (2009)'
_exptl_crystal_colour orange
_exptl_crystal_density_diffrn 1.169
_exptl_crystal_description plate
_exptl_crystal_F_000 1976
_exptl_crystal_size_max 0.620
_exptl_crystal_size_mid 0.380
_exptl_crystal_size_min 0.080
_refine_diff_density_max 0.439
_refine_diff_density_min -0.300
_refine_diff_density_rms 0.047
_refine_ls_extinction_method none
_refine_ls_goodness_of_fit_ref 1.044
_refine_ls_hydrogen_treatment constr
_refine_ls_matrix_type full
_refine_ls_number_parameters 1250
_refine_ls_number_reflns 13810
_refine_ls_number_restraints 92
_refine_ls_restrained_S_all 1.042
_refine_ls_R_factor_all 0.0973
_refine_ls_R_factor_gt 0.0486
_refine_ls_shift/su_max 0.001
_refine_ls_shift/su_mean 0.000
_refine_ls_structure_factor_coef Fsqd
_refine_ls_weighting_details
; 
 w=1/[\s^2^(Fo^2^)+(0.0455P)^2^+3.3864P] 
 where P=(Fo^2^+2Fc^2^)/3 
;
_refine_ls_weighting_scheme calc
_refine_ls_wR_factor_gt 0.1048
_refine_ls_wR_factor_ref 0.1304
_reflns_Friedel_coverage 0.000
_reflns_number_gt 8609
_reflns_number_total 13810
_reflns_threshold_expression 'I > 2\s(I)'
_cod_data_source_file c4dt00021h2.cif
_cod_data_source_block 7.(3/2)MeCN
_cod_depositor_comments
;Adding full bibliography for 7029687--7029699.cif.

The following automatic conversions were performed:

data name '_iucr_refine_instruction_details' was replaced with
'_iucr_refine_instructions_details' as specified in the replacement
file 'data/replacement-values/replacement_tags.lst'.

Automatic conversion script
Id: cif_correct_tags 9268 2022-04-12 08:56:07Z antanas 
;
_cod_original_formula_sum 'C57 H64.50 N3.50 O5 V'
_cod_database_code 7029693
_shelx_space_group_comment
; 
The symmetry employed for this shelxl refinement is uniquely defined 
by the following loop, which should always be used as a source of 
symmetry information in preference to the above space-group names. 
They are only intended as comments. 
;
_shelx_estimated_absorpt_t_min 0.867
_shelx_estimated_absorpt_t_max 0.981
_diffrn_reflns_sigmai/neti 0.0702
_shelxl_version_number 2012-4

loop_
_space_group_symop_operation_xyz
'x, y, z'
'-x, -y, -z'

loop_
_atom_site_label
_atom_site_type_symbol
_atom_site_fract_x
_atom_site_fract_y
_atom_site_fract_z
_atom_site_U_iso_or_equiv
_atom_site_adp_type
_atom_site_occupancy
_atom_site_site_symmetry_order
_atom_site_calc_flag
_atom_site_refinement_flags
_atom_site_disorder_assembly
_atom_site_disorder_group
V1 V 0.43667(4) 0.20015(4) 0.30017(3) 0.03344(18) Uani 1 1 d D . .
O1 O 0.30864(16) 0.21927(14) 0.31552(12) 0.0386(7) Uani 1 1 d D . .
N1 N 0.4222(2) 0.25563(17) 0.19612(14) 0.0340(8) Uani 1 1 d D . .
C1 C 0.2412(3) 0.2560(2) 0.27815(18) 0.0370(10) Uani 1 1 d D . .
O2 O 0.44942(18) 0.40020(15) 0.11219(12) 0.0450(7) Uani 1 1 d D . .
N2 N 0.4385(2) 0.15974(18) 0.40781(15) 0.0362(8) Uani 1 1 d D . .
C2 C 0.1519(3) 0.2655(2) 0.30912(19) 0.0405(10) Uani 1 1 d D . .
O3 O 0.50830(16) 0.27334(14) 0.30574(11) 0.0361(6) Uani 1 1 d D . .
C3 C 0.0854(3) 0.3053(2) 0.2672(2) 0.0469(11) Uani 1 1 d D . .
H3 H 0.0257 0.3123 0.2883 0.056 Uiso 1 1 calc R . .
O4 O 0.32637(17) 0.17043(18) 0.53047(13) 0.0506(8) Uani 1 1 d D . .
C4 C 0.0994(3) 0.3359(2) 0.1966(2) 0.0431(10) Uani 1 1 d D . .
O5 O 0.48890(16) 0.11967(14) 0.28460(12) 0.0384(6) Uani 1 1 d D . .
C5 C 0.1875(3) 0.3247(2) 0.16805(19) 0.0414(10) Uani 1 1 d D . .
H5 H 0.2007 0.3440 0.1203 0.050 Uiso 1 1 calc R . .
C6 C 0.2581(2) 0.2856(2) 0.20747(18) 0.0335(9) Uani 1 1 d D . .
C7 C 0.1285(3) 0.2328(3) 0.3863(2) 0.0519(12) Uani 1 1 d D . .
C8 C 0.1780(3) 0.2689(3) 0.4285(2) 0.0607(13) Uani 1 1 d D . .
H8A H 0.2424 0.2592 0.4145 0.091 Uiso 1 1 calc R . .
H8B H 0.1663 0.2456 0.4773 0.091 Uiso 1 1 calc R . .
H8C H 0.1568 0.3249 0.4204 0.091 Uiso 1 1 calc R . .
C9 C 0.1543(3) 0.1446(3) 0.4019(2) 0.0584(13) Uani 1 1 d D . .
H9A H 0.1188 0.1227 0.3770 0.088 Uiso 1 1 calc R . .
H9B H 0.1426 0.1239 0.4513 0.088 Uiso 1 1 calc R . .
H9C H 0.2181 0.1305 0.3874 0.088 Uiso 1 1 calc R . .
C10 C 0.0274(3) 0.2524(3) 0.4087(2) 0.0684(15) Uani 1 1 d D . .
H10A H 0.0090 0.3088 0.3989 0.103 Uiso 1 1 calc R . .
H10B H 0.0157 0.2314 0.4580 0.103 Uiso 1 1 calc R . .
H10C H -0.0065 0.2296 0.3834 0.103 Uiso 1 1 calc R . .
C11 C 0.0241(3) 0.3814(3) 0.1526(2) 0.0506(12) Uani 1 1 d D . .
C12 C -0.0669(3) 0.3877(4) 0.1932(3) 0.101(2) Uani 1 1 d D . .
H12A H -0.0656 0.4124 0.2313 0.151 Uiso 1 1 calc R . .
H12B H -0.0824 0.3359 0.2115 0.151 Uiso 1 1 calc R . .
H12C H -0.1117 0.4191 0.1633 0.151 Uiso 1 1 calc R . .
C13 C 0.0231(4) 0.3420(4) 0.0949(3) 0.113(2) Uani 1 1 d D . .
H13A H 0.0110 0.2892 0.1139 0.170 Uiso 1 1 calc R . .
H13B H 0.0813 0.3402 0.0673 0.170 Uiso 1 1 calc R . .
H13C H -0.0238 0.3711 0.0659 0.170 Uiso 1 1 calc R . .
C14 C 0.0422(3) 0.4632(3) 0.1230(3) 0.0897(18) Uani 1 1 d D . .
H14A H -0.0068 0.4929 0.0964 0.135 Uiso 1 1 calc R . .
H14B H 0.0986 0.4617 0.0930 0.135 Uiso 1 1 calc R . .
H14C H 0.0465 0.4878 0.1604 0.135 Uiso 1 1 calc R . .
C15 C 0.3462(2) 0.2808(2) 0.17091(18) 0.0332(9) Uani 1 1 d D . .
H15 H 0.3489 0.2982 0.1225 0.040 Uiso 1 1 calc R . .
C16 C 0.4999(2) 0.2627(2) 0.14551(17) 0.0362(10) Uani 1 1 d D . .
C17 C 0.5640(2) 0.1984(2) 0.14038(18) 0.0393(10) Uani 1 1 d D . .
H17 H 0.5579 0.1497 0.1702 0.047 Uiso 1 1 calc R . .
C18 C 0.6375(3) 0.2053(3) 0.0912(2) 0.0528(12) Uani 1 1 d D . .
H18 H 0.6814 0.1611 0.0871 0.063 Uiso 1 1 calc R . .
C19 C 0.6466(3) 0.2767(3) 0.0482(2) 0.0575(13) Uani 1 1 d D . .
H19 H 0.6969 0.2811 0.0147 0.069 Uiso 1 1 calc R . .
C20 C 0.5839(3) 0.3408(3) 0.0535(2) 0.0505(12) Uani 1 1 d D . .
H20 H 0.5910 0.3896 0.0242 0.061 Uiso 1 1 calc R . .
C21 C 0.5094(3) 0.3342(2) 0.10208(18) 0.0391(10) Uani 1 1 d D . .
C22 C 0.3911(3) 0.4384(2) 0.0631(2) 0.0428(11) Uani 1 1 d D . .
C23 C 0.3290(3) 0.4983(3) 0.0813(2) 0.0512(12) Uani 1 1 d D . .
H23 H 0.3303 0.5128 0.1233 0.061 Uiso 1 1 calc R . .
C24 C 0.2641(3) 0.5375(3) 0.0375(3) 0.0602(13) Uani 1 1 d D . .
H24 H 0.2197 0.5776 0.0504 0.072 Uiso 1 1 calc R . .
C25 C 0.2645(3) 0.5179(3) -0.0244(3) 0.0649(14) Uani 1 1 d D . .
H25 H 0.2203 0.5443 -0.0543 0.078 Uiso 1 1 calc R . .
C26 C 0.3290(3) 0.4603(3) -0.0429(2) 0.0586(13) Uani 1 1 d D . .
H26 H 0.3302 0.4484 -0.0864 0.070 Uiso 1 1 calc R . .
C27 C 0.3932(3) 0.4186(2) 0.0009(2) 0.0505(11) Uani 1 1 d D . .
H27 H 0.4368 0.3780 -0.0118 0.061 Uiso 1 1 calc R . .
C28 C 0.5535(2) 0.2845(2) 0.35366(18) 0.0336(9) Uani 1 1 d D . .
C29 C 0.6086(3) 0.3430(2) 0.33794(18) 0.0387(10) Uani 1 1 d D . .
C30 C 0.6560(3) 0.3487(2) 0.38973(19) 0.0403(10) Uani 1 1 d D . .
H30 H 0.6935 0.3872 0.3791 0.048 Uiso 1 1 calc R . .
C31 C 0.6532(3) 0.3021(2) 0.45677(19) 0.0402(10) Uani 1 1 d D . .
C32 C 0.5970(3) 0.2479(2) 0.47087(19) 0.0389(10) Uani 1 1 d D . .
H32 H 0.5915 0.2162 0.5158 0.047 Uiso 1 1 calc R . .
C33 C 0.5471(2) 0.2378(2) 0.42096(18) 0.0340(9) Uani 1 1 d D . .
C34 C 0.6166(3) 0.3967(2) 0.26648(19) 0.0447(11) Uani 1 1 d D . .
C35 C 0.5229(3) 0.4378(2) 0.2473(2) 0.0538(12) Uani 1 1 d D . .
H35A H 0.4865 0.3992 0.2458 0.081 Uiso 1 1 calc R . .
H35B H 0.5283 0.4731 0.2022 0.081 Uiso 1 1 calc R . .
H35C H 0.4942 0.4674 0.2817 0.081 Uiso 1 1 calc R . .
C36 C 0.6628(3) 0.3490(3) 0.21395(19) 0.0531(12) Uani 1 1 d D . .
H36A H 0.7229 0.3245 0.2263 0.080 Uiso 1 1 calc R . .
H36B H 0.6673 0.3831 0.1682 0.080 Uiso 1 1 calc R . .
H36C H 0.6277 0.3090 0.2138 0.080 Uiso 1 1 calc R . .
C37 C 0.6722(3) 0.4598(3) 0.2641(2) 0.0645(14) Uani 1 1 d D . .
H37A H 0.6460 0.4890 0.2993 0.097 Uiso 1 1 calc R . .
H37B H 0.6723 0.4950 0.2188 0.097 Uiso 1 1 calc R . .
H37C H 0.7337 0.4357 0.2727 0.097 Uiso 1 1 calc R . .
C38 C 0.7109(3) 0.3128(2) 0.5088(2) 0.0469(11) Uani 1 1 d D . .
C39 C 0.8097(3) 0.2916(3) 0.4829(2) 0.0630(13) Uani 1 1 d D . .
H39A H 0.8235 0.3267 0.4389 0.094 Uiso 1 1 calc R . .
H39B H 0.8213 0.2381 0.4768 0.094 Uiso 1 1 calc R . .
H39C H 0.8475 0.2962 0.5165 0.094 Uiso 1 1 calc R . .
C40 C 0.6918(3) 0.3964(3) 0.5162(2) 0.0640(14) Uani 1 1 d D . .
H40A H 0.7279 0.4024 0.5504 0.096 Uiso 1 1 calc R . .
H40B H 0.6282 0.4103 0.5311 0.096 Uiso 1 1 calc R . .
H40C H 0.7071 0.4304 0.4720 0.096 Uiso 1 1 calc R . .
C41 C 0.6924(3) 0.2609(3) 0.5798(2) 0.0610(13) Uani 1 1 d D . .
H41A H 0.7307 0.2691 0.6115 0.092 Uiso 1 1 calc R . .
H41B H 0.7052 0.2065 0.5764 0.092 Uiso 1 1 calc R . .
H41C H 0.6294 0.2740 0.5970 0.092 Uiso 1 1 calc R . .
C42 C 0.4916(2) 0.1790(2) 0.44293(19) 0.0374(10) Uani 1 1 d D . .
H42 H 0.4940 0.1507 0.4890 0.045 Uiso 1 1 calc R . .
C43 C 0.3903(2) 0.0984(2) 0.44465(19) 0.0388(10) Uani 1 1 d D . .
C44 C 0.3951(3) 0.0335(2) 0.4185(2) 0.0434(11) Uani 1 1 d D . .
H44 H 0.4282 0.0307 0.3754 0.052 Uiso 1 1 calc R . .
C45 C 0.3525(3) -0.0276(3) 0.4543(2) 0.0521(12) Uani 1 1 d D . .
H45 H 0.3558 -0.0716 0.4354 0.063 Uiso 1 1 calc R . .
C46 C 0.3049(3) -0.0244(3) 0.5177(2) 0.0609(14) Uani 1 1 d D . .
H46 H 0.2775 -0.0670 0.5433 0.073 Uiso 1 1 calc R . .
C47 C 0.2977(3) 0.0407(3) 0.5433(2) 0.0573(13) Uani 1 1 d D . .
H47 H 0.2634 0.0436 0.5860 0.069 Uiso 1 1 calc R . .
C48 C 0.3394(3) 0.1019(3) 0.5078(2) 0.0460(11) Uani 1 1 d D . .
C49 C 0.3652(3) 0.1722(3) 0.5882(2) 0.0479(11) Uani 1 1 d D . .
C50 C 0.3507(3) 0.2431(3) 0.6051(2) 0.0592(13) Uani 1 1 d D . .
H50 H 0.3154 0.2862 0.5787 0.071 Uiso 1 1 calc R . .
C51 C 0.3884(3) 0.2514(3) 0.6614(2) 0.0725(15) Uani 1 1 d D . .
H51 H 0.3781 0.3000 0.6741 0.087 Uiso 1 1 calc R . .
C52 C 0.4405(4) 0.1884(4) 0.6983(3) 0.0790(17) Uani 1 1 d D . .
H52 H 0.4673 0.1940 0.7360 0.095 Uiso 1 1 calc R . .
C53 C 0.4539(3) 0.1184(4) 0.6814(2) 0.0717(15) Uani 1 1 d D . .
H53 H 0.4893 0.0755 0.7079 0.086 Uiso 1 1 calc R . .
C54 C 0.4164(3) 0.1086(3) 0.6257(2) 0.0561(13) Uani 1 1 d D . .
H54 H 0.4258 0.0595 0.6139 0.067 Uiso 1 1 calc R . .
V2 V 0.27432(4) 0.04644(4) 0.84106(3) 0.03330(18) Uani 1 1 d D . .
N3 N 0.21021(19) 0.05356(18) 0.75178(14) 0.0338(8) Uani 1 1 d D . .
N4 N 0.3187(2) 0.04737(17) 0.93574(15) 0.0350(8) Uani 1 1 d D . .
O6 O 0.24387(16) 0.15606(14) 0.82432(12) 0.0378(6) Uani 1 1 d D . .
O7 O 0.05196(17) 0.01996(16) 0.71685(13) 0.0448(7) Uani 1 1 d D . .
O8 O 0.19443(16) -0.01951(14) 0.89268(11) 0.0359(6) Uani 1 1 d D . .
O9 O 0.29814(19) 0.14328(15) 1.03088(14) 0.0497(7) Uani 1 1 d D . .
O10 O 0.37061(16) 0.00622(15) 0.81278(12) 0.0406(7) Uani 1 1 d D . .
C55 C 0.1988(2) 0.2125(2) 0.77919(18) 0.0347(10) Uani 1 1 d D . .
C56 C 0.1821(2) 0.2898(2) 0.78699(19) 0.0373(10) Uani 1 1 d D . .
C57 C 0.1384(3) 0.3459(2) 0.7369(2) 0.0441(11) Uani 1 1 d D . .
H57 H 0.1280 0.3981 0.7418 0.053 Uiso 1 1 calc R . .
C58 C 0.1086(3) 0.3309(3) 0.6792(2) 0.0463(11) Uani 1 1 d D A .
C59 C 0.1238(3) 0.2555(2) 0.67388(19) 0.0432(11) Uani 1 1 d D . .
H59 H 0.1044 0.2430 0.6359 0.052 Uiso 1 1 calc R . .
C60 C 0.1676(2) 0.1951(2) 0.72290(18) 0.0362(10) Uani 1 1 d D . .
C61 C 0.2102(3) 0.3120(2) 0.84910(19) 0.0399(10) Uani 1 1 d D . .
C62 C 0.1715(3) 0.2632(2) 0.9165(2) 0.0513(12) Uani 1 1 d D . .
H62A H 0.1061 0.2716 0.9181 0.077 Uiso 1 1 calc R . .
H62B H 0.1885 0.2788 0.9555 0.077 Uiso 1 1 calc R . .
H62C H 0.1951 0.2083 0.9188 0.077 Uiso 1 1 calc R . .
C63 C 0.3135(3) 0.2989(2) 0.8447(2) 0.0497(11) Uani 1 1 d D . .
H63A H 0.3373 0.2447 0.8435 0.075 Uiso 1 1 calc R . .
H63B H 0.3319 0.3111 0.8848 0.075 Uiso 1 1 calc R . .
H63C H 0.3369 0.3327 0.8028 0.075 Uiso 1 1 calc R . .
C64 C 0.1754(3) 0.3966(2) 0.8510(2) 0.0540(12) Uani 1 1 d D . .
H64A H 0.2029 0.4300 0.8109 0.081 Uiso 1 1 calc R . .
H64B H 0.1907 0.4071 0.8930 0.081 Uiso 1 1 calc R . .
H64C H 0.1102 0.4070 0.8504 0.081 Uiso 1 1 calc R . .
C65 C 0.0631(3) 0.3980(3) 0.6258(2) 0.0639(13) Uani 1 1 d DU . .
C66 C -0.0125(8) 0.4442(9) 0.6657(6) 0.076(4) Uani 0.67(3) 1 d PDU A 1
H66A H 0.0117 0.4586 0.7023 0.113 Uiso 0.67(3) 1 calc PR A 1
H66B H -0.0588 0.4122 0.6858 0.113 Uiso 0.67(3) 1 calc PR A 1
H66C H -0.0386 0.4911 0.6344 0.113 Uiso 0.67(3) 1 calc PR A 1
C67 C 0.1310(9) 0.4549(11) 0.5942(11) 0.122(6) Uani 0.67(3) 1 d PDU A 1
H67A H 0.1501 0.4733 0.6308 0.184 Uiso 0.67(3) 1 calc PR A 1
H67B H 0.1022 0.4991 0.5615 0.184 Uiso 0.67(3) 1 calc PR A 1
H67C H 0.1833 0.4279 0.5704 0.184 Uiso 0.67(3) 1 calc PR A 1
C68 C 0.0262(14) 0.3739(11) 0.5716(9) 0.108(6) Uani 0.67(3) 1 d PDU A 1
H68A H -0.0021 0.4199 0.5404 0.162 Uiso 0.67(3) 1 calc PR A 1
H68B H -0.0184 0.3405 0.5929 0.162 Uiso 0.67(3) 1 calc PR A 1
H68C H 0.0747 0.3453 0.5458 0.162 Uiso 0.67(3) 1 calc PR A 1
C66X C 0.018(3) 0.4712(13) 0.6473(15) 0.113(10) Uani 0.33(3) 1 d PDU A 2
H66D H -0.0072 0.5084 0.6078 0.170 Uiso 0.33(3) 1 calc PR A 2
H66E H 0.0612 0.4934 0.6644 0.170 Uiso 0.33(3) 1 calc PR A 2
H66F H -0.0307 0.4596 0.6837 0.170 Uiso 0.33(3) 1 calc PR A 2
C67X C 0.1375(13) 0.414(2) 0.5646(12) 0.097(9) Uani 0.33(3) 1 d PDU A 2
H67D H 0.1642 0.3653 0.5508 0.145 Uiso 0.33(3) 1 calc PR A 2
H67E H 0.1840 0.4355 0.5789 0.145 Uiso 0.33(3) 1 calc PR A 2
H67F H 0.1110 0.4509 0.5257 0.145 Uiso 0.33(3) 1 calc PR A 2
C68X C -0.003(2) 0.3652(18) 0.5947(16) 0.082(8) Uani 0.33(3) 1 d PDU A 2
H68D H 0.0291 0.3218 0.5749 0.122 Uiso 0.33(3) 1 calc PR A 2
H68E H -0.0312 0.4058 0.5588 0.122 Uiso 0.33(3) 1 calc PR A 2
H68F H -0.0492 0.3470 0.6307 0.122 Uiso 0.33(3) 1 calc PR A 2
C69 C 0.1768(2) 0.1187(2) 0.71255(18) 0.0348(10) Uani 1 1 d D . .
H69 H 0.1560 0.1145 0.6717 0.042 Uiso 1 1 calc R . .
C70 C 0.2090(3) -0.0155(2) 0.72843(17) 0.0332(9) Uani 1 1 d D . .
C71 C 0.2867(3) -0.0698(2) 0.72505(17) 0.0373(10) Uani 1 1 d D . .
H71 H 0.3399 -0.0605 0.7384 0.045 Uiso 1 1 calc R . .
C72 C 0.2883(3) -0.1366(2) 0.70276(19) 0.0464(11) Uani 1 1 d D . .
H72 H 0.3422 -0.1725 0.7003 0.056 Uiso 1 1 calc R . .
C73 C 0.2101(3) -0.1509(3) 0.6839(2) 0.0500(11) Uani 1 1 d D . .
H73 H 0.2104 -0.1971 0.6691 0.060 Uiso 1 1 calc R . .
C74 C 0.1325(3) -0.0982(3) 0.68687(19) 0.0456(11) Uani 1 1 d D . .
H74 H 0.0793 -0.1078 0.6737 0.055 Uiso 1 1 calc R . .
C75 C 0.1316(3) -0.0312(2) 0.70890(18) 0.0378(10) Uani 1 1 d D . .
C76 C -0.0060(3) 0.0370(2) 0.6662(2) 0.0403(10) Uani 1 1 d D . .
C77 C 0.0245(3) 0.0514(2) 0.5968(2) 0.0491(11) Uani 1 1 d D . .
H77 H 0.0868 0.0476 0.5825 0.059 Uiso 1 1 calc R . .
C78 C -0.0364(3) 0.0713(2) 0.5489(2) 0.0528(12) Uani 1 1 d D . .
H78 H -0.0160 0.0818 0.5014 0.063 Uiso 1 1 calc R . .
C79 C -0.1270(3) 0.0761(3) 0.5695(2) 0.0612(13) Uani 1 1 d D . .
H79 H -0.1689 0.0891 0.5364 0.073 Uiso 1 1 calc R . .
C80 C -0.1558(3) 0.0618(3) 0.6384(2) 0.0639(14) Uani 1 1 d D . .
H80 H -0.2181 0.0657 0.6527 0.077 Uiso 1 1 calc R . .
C81 C -0.0956(3) 0.0419(2) 0.6873(2) 0.0491(11) Uani 1 1 d D . .
H81 H -0.1161 0.0318 0.7348 0.059 Uiso 1 1 calc R . .
C82 C 0.1827(2) -0.0586(2) 0.95794(18) 0.0325(9) Uani 1 1 d D . .
C83 C 0.1173(2) -0.1073(2) 0.97835(18) 0.0373(10) Uani 1 1 d D . .
C84 C 0.1142(3) -0.1517(2) 1.04462(19) 0.0436(11) Uani 1 1 d D . .
H84 H 0.0710 -0.1854 1.0577 0.052 Uiso 1 1 calc R . .
C85 C 0.1698(3) -0.1511(2) 1.09426(18) 0.0389(10) Uani 1 1 d D . .
C86 C 0.2292(3) -0.1002(2) 1.07453(18) 0.0384(10) Uani 1 1 d D . .
H86 H 0.2665 -0.0962 1.1068 0.046 Uiso 1 1 calc R . .
C87 C 0.2367(2) -0.0530(2) 1.00719(18) 0.0345(9) Uani 1 1 d D . .
C88 C 0.0528(3) -0.1124(3) 0.9284(2) 0.0477(11) Uani 1 1 d D . .
C89 C 0.0053(3) -0.0313(3) 0.8952(2) 0.0609(13) Uani 1 1 d D . .
H89A H -0.0283 -0.0059 0.9311 0.091 Uiso 1 1 calc R . .
H89B H -0.0360 -0.0362 0.8642 0.091 Uiso 1 1 calc R . .
H89C H 0.0499 -0.0001 0.8692 0.091 Uiso 1 1 calc R . .
C90 C 0.1056(3) -0.1533(3) 0.8733(2) 0.0604(13) Uani 1 1 d D . .
H90A H 0.1547 -0.1257 0.8503 0.091 Uiso 1 1 calc R . .
H90B H 0.0658 -0.1538 0.8395 0.091 Uiso 1 1 calc R . .
H90C H 0.1301 -0.2067 0.8947 0.091 Uiso 1 1 calc R . .
C91 C -0.0207(3) -0.1593(3) 0.9659(2) 0.0848(18) Uani 1 1 d D . .
H91A H 0.0069 -0.2115 0.9877 0.127 Uiso 1 1 calc R . .
H91B H -0.0601 -0.1626 0.9329 0.127 Uiso 1 1 calc R . .
H91C H -0.0557 -0.1336 1.0011 0.127 Uiso 1 1 calc R . .
C92 C 0.1608(3) -0.2057(3) 1.16495(19) 0.0482(11) Uani 1 1 d D . .
C93 C 0.0658(3) -0.1863(3) 1.2012(2) 0.0661(14) Uani 1 1 d D . .
H93A H 0.0613 -0.2197 1.2473 0.099 Uiso 1 1 calc R . .
H93B H 0.0215 -0.1951 1.1746 0.099 Uiso 1 1 calc R . .
H93C H 0.0545 -0.1320 1.2047 0.099 Uiso 1 1 calc R . .
C94 C 0.1763(3) -0.2902(3) 1.1565(2) 0.0684(14) Uani 1 1 d D . .
H94A H 0.2358 -0.3024 1.1326 0.103 Uiso 1 1 calc R . .
H94B H 0.1307 -0.2966 1.1298 0.103 Uiso 1 1 calc R . .
H94C H 0.1721 -0.3252 1.2019 0.103 Uiso 1 1 calc R . .
C95 C 0.2289(3) -0.1983(3) 1.2106(2) 0.0593(13) Uani 1 1 d D . .
H95A H 0.2897 -0.2125 1.1893 0.089 Uiso 1 1 calc R . .
H95B H 0.2204 -0.2330 1.2557 0.089 Uiso 1 1 calc R . .
H95C H 0.2204 -0.1447 1.2160 0.089 Uiso 1 1 calc R . .
C96 C 0.3002(2) -0.0006(2) 0.99326(19) 0.0383(10) Uani 1 1 d D . .
H96 H 0.3324 -0.0011 1.0303 0.046 Uiso 1 1 calc R . .
C97 C 0.3840(3) 0.0952(2) 0.9375(2) 0.0400(10) Uani 1 1 d D . .
C98 C 0.4584(3) 0.0972(2) 0.8884(2) 0.0461(11) Uani 1 1 d D . .
H98 H 0.4646 0.0681 0.8541 0.055 Uiso 1 1 calc R . .
C99 C 0.5231(3) 0.1411(3) 0.8892(2) 0.0568(13) Uani 1 1 d D . .
H99 H 0.5734 0.1419 0.8555 0.068 Uiso 1 1 calc R . .
C100 C 0.5147(3) 0.1836(3) 0.9388(3) 0.0637(14) Uani 1 1 d D . .
H100 H 0.5598 0.2126 0.9402 0.076 Uiso 1 1 calc R . .
C101 C 0.4406(3) 0.1838(3) 0.9863(2) 0.0570(13) Uani 1 1 d D . .
H101 H 0.4335 0.2145 1.0195 0.068 Uiso 1 1 calc R . .
C102 C 0.3761(3) 0.1394(2) 0.9861(2) 0.0450(11) Uani 1 1 d D . .
C103 C 0.3046(3) 0.1164(2) 1.1012(2) 0.0459(11) Uani 1 1 d D . .
C104 C 0.2265(3) 0.1303(3) 1.1427(2) 0.0557(12) Uani 1 1 d D . .
H104 H 0.1735 0.1578 1.1233 0.067 Uiso 1 1 calc R . .
C105 C 0.2260(3) 0.1036(3) 1.2133(2) 0.0630(13) Uani 1 1 d D . .
H105 H 0.1722 0.1125 1.2423 0.076 Uiso 1 1 calc R . .
C106 C 0.3030(4) 0.0644(3) 1.2414(2) 0.0636(14) Uani 1 1 d D . .
H106 H 0.3026 0.0468 1.2897 0.076 Uiso 1 1 calc R . .
C107 C 0.3807(3) 0.0508(3) 1.1994(2) 0.0593(13) Uani 1 1 d D . .
H107 H 0.4337 0.0237 1.2191 0.071 Uiso 1 1 calc R . .
C108 C 0.3827(3) 0.0761(2) 1.1285(2) 0.0513(12) Uani 1 1 d D . .
H108 H 0.4362 0.0659 1.0995 0.062 Uiso 1 1 calc R . .
N5 N 0.4350(4) 0.6320(3) 0.1402(3) 0.113(2) Uani 1 1 d D . .
C109 C 0.4398(4) 0.6407(3) 0.1937(3) 0.0792(17) Uani 1 1 d D . .
C110 C 0.4459(4) 0.6527(3) 0.2611(3) 0.0842(17) Uani 1 1 d D . .
H11A H 0.4517 0.7068 0.2574 0.126 Uiso 1 1 calc R . .
H11B H 0.4984 0.6185 0.2803 0.126 Uiso 1 1 calc R . .
H11C H 0.3918 0.6410 0.2912 0.126 Uiso 1 1 calc R . .
N6 N 0.4423(4) 0.4345(3) 0.5891(3) 0.120(2) Uani 1 1 d D . .
C111 C 0.4317(4) 0.4253(3) 0.5349(4) 0.0871(19) Uani 1 1 d D . .
C112 C 0.4199(4) 0.4166(3) 0.4644(3) 0.0852(17) Uani 1 1 d D . .
H11D H 0.3583 0.4382 0.4541 0.128 Uiso 1 1 calc R . .
H11E H 0.4322 0.3615 0.4631 0.128 Uiso 1 1 calc R . .
H11F H 0.4614 0.4443 0.4303 0.128 Uiso 1 1 calc R . .
N7 N 0.7336(4) 0.4451(4) 0.6741(3) 0.128(2) Uani 1 1 d D . .
C113 C 0.7363(4) 0.4970(4) 0.6944(3) 0.0816(17) Uani 1 1 d D . .
C114 C 0.7389(5) 0.5613(4) 0.7219(4) 0.136(3) Uani 1 1 d D . .
H11G H 0.6836 0.5718 0.7516 0.204 Uiso 1 1 calc R . .
H11H H 0.7447 0.6067 0.6844 0.204 Uiso 1 1 calc R . .
H11I H 0.7903 0.5500 0.7487 0.204 Uiso 1 1 calc R . .

loop_
_atom_site_aniso_label
_atom_site_aniso_U_11
_atom_site_aniso_U_22
_atom_site_aniso_U_33
_atom_site_aniso_U_23
_atom_site_aniso_U_13
_atom_site_aniso_U_12
V1 0.0319(4) 0.0424(4) 0.0225(3) -0.0014(3) -0.0013(3) -0.0058(3)
O1 0.0312(15) 0.0528(18) 0.0259(14) -0.0011(12) 0.0001(12) -0.0041(13)
N1 0.0304(19) 0.043(2) 0.0258(17) -0.0044(15) 0.0007(15) -0.0063(15)
C1 0.033(2) 0.046(3) 0.030(2) -0.0064(19) -0.0039(19) -0.005(2)
O2 0.0541(18) 0.0463(18) 0.0322(16) -0.0009(13) -0.0080(14) -0.0092(15)
N2 0.0316(19) 0.048(2) 0.0269(18) -0.0023(15) -0.0023(15) -0.0082(16)
C2 0.035(3) 0.050(3) 0.031(2) -0.0027(19) -0.0024(19) -0.003(2)
O3 0.0421(16) 0.0441(17) 0.0215(14) -0.0029(12) -0.0046(12) -0.0102(13)
C3 0.032(2) 0.058(3) 0.045(3) -0.007(2) 0.004(2) -0.006(2)
O4 0.0454(18) 0.074(2) 0.0273(16) -0.0065(15) -0.0023(13) -0.0045(15)
C4 0.035(3) 0.053(3) 0.038(3) -0.006(2) -0.005(2) -0.004(2)
O5 0.0392(16) 0.0417(17) 0.0297(14) -0.0032(12) -0.0017(12) -0.0029(13)
C5 0.046(3) 0.047(3) 0.029(2) -0.0019(19) -0.006(2) -0.009(2)
C6 0.028(2) 0.041(2) 0.030(2) -0.0042(18) -0.0016(18) -0.0076(18)
C7 0.037(3) 0.073(3) 0.034(2) -0.001(2) 0.005(2) 0.000(2)
C8 0.053(3) 0.092(4) 0.031(2) -0.015(2) 0.004(2) 0.000(3)
C9 0.040(3) 0.078(4) 0.042(3) 0.007(2) 0.005(2) -0.006(2)
C10 0.041(3) 0.098(4) 0.048(3) -0.002(3) 0.015(2) 0.003(3)
C11 0.038(3) 0.062(3) 0.048(3) -0.007(2) -0.012(2) 0.000(2)
C12 0.040(3) 0.152(6) 0.081(4) 0.018(4) -0.014(3) 0.004(3)
C13 0.091(5) 0.147(6) 0.113(5) -0.067(5) -0.070(4) 0.045(4)
C14 0.062(4) 0.080(4) 0.105(5) 0.010(3) -0.023(3) 0.013(3)
C15 0.039(3) 0.037(2) 0.024(2) -0.0045(17) -0.0051(19) -0.0070(19)
C16 0.032(2) 0.056(3) 0.019(2) -0.003(2) -0.0032(17) -0.009(2)
C17 0.038(3) 0.051(3) 0.025(2) -0.0048(19) -0.0035(19) -0.003(2)
C18 0.039(3) 0.080(4) 0.034(2) -0.014(2) 0.001(2) 0.000(2)
C19 0.043(3) 0.091(4) 0.033(3) -0.005(3) 0.008(2) -0.018(3)
C20 0.046(3) 0.070(3) 0.028(2) 0.005(2) -0.001(2) -0.016(3)
C21 0.040(3) 0.055(3) 0.021(2) -0.002(2) -0.0057(19) -0.011(2)
C22 0.050(3) 0.042(3) 0.034(3) 0.005(2) -0.007(2) -0.018(2)
C23 0.055(3) 0.049(3) 0.044(3) -0.001(2) 0.002(2) -0.013(2)
C24 0.046(3) 0.057(3) 0.065(3) 0.008(3) -0.003(3) -0.008(2)
C25 0.054(3) 0.066(4) 0.069(4) 0.016(3) -0.027(3) -0.019(3)
C26 0.067(3) 0.065(3) 0.046(3) 0.000(3) -0.020(3) -0.021(3)
C27 0.063(3) 0.046(3) 0.041(3) 0.002(2) -0.013(2) -0.014(2)
C28 0.031(2) 0.037(2) 0.029(2) -0.0062(18) -0.0004(18) -0.0007(19)
C29 0.041(2) 0.046(3) 0.029(2) -0.0048(19) -0.0031(19) -0.011(2)
C30 0.039(2) 0.044(3) 0.040(2) -0.010(2) -0.001(2) -0.011(2)
C31 0.040(3) 0.046(3) 0.035(2) -0.009(2) -0.0071(19) -0.005(2)
C32 0.041(3) 0.043(3) 0.027(2) -0.0055(19) 0.0000(19) -0.001(2)
C33 0.032(2) 0.043(3) 0.025(2) -0.0041(18) -0.0030(18) -0.0054(19)
C34 0.053(3) 0.046(3) 0.034(2) 0.005(2) -0.010(2) -0.018(2)
C35 0.067(3) 0.048(3) 0.045(3) 0.001(2) -0.016(2) -0.011(2)
C36 0.051(3) 0.073(3) 0.032(2) 0.002(2) -0.001(2) -0.023(2)
C37 0.081(4) 0.063(3) 0.052(3) 0.008(2) -0.017(3) -0.035(3)
C38 0.046(3) 0.054(3) 0.042(3) -0.014(2) -0.010(2) -0.005(2)
C39 0.043(3) 0.087(4) 0.057(3) -0.012(3) -0.012(2) -0.007(3)
C40 0.071(3) 0.072(4) 0.058(3) -0.027(3) -0.024(3) -0.004(3)
C41 0.060(3) 0.089(4) 0.036(3) -0.009(2) -0.013(2) -0.016(3)
C42 0.037(2) 0.047(3) 0.023(2) -0.0003(19) 0.0000(19) -0.005(2)
C43 0.035(2) 0.051(3) 0.028(2) 0.003(2) -0.0046(19) -0.013(2)
C44 0.044(3) 0.051(3) 0.031(2) 0.003(2) -0.0069(19) -0.013(2)
C45 0.056(3) 0.056(3) 0.043(3) 0.008(2) -0.019(2) -0.020(2)
C46 0.059(3) 0.076(4) 0.042(3) 0.022(3) -0.013(2) -0.034(3)
C47 0.043(3) 0.088(4) 0.033(3) 0.010(3) -0.001(2) -0.025(3)
C48 0.040(3) 0.067(3) 0.029(2) -0.002(2) -0.007(2) -0.010(2)
C49 0.037(3) 0.077(4) 0.025(2) -0.004(2) 0.006(2) -0.016(2)
C50 0.055(3) 0.083(4) 0.038(3) -0.008(3) 0.002(2) -0.019(3)
C51 0.079(4) 0.095(4) 0.049(3) -0.018(3) 0.005(3) -0.032(3)
C52 0.083(4) 0.111(5) 0.046(3) 0.001(4) -0.017(3) -0.041(4)
C53 0.066(4) 0.103(5) 0.039(3) 0.010(3) -0.012(3) -0.028(3)
C54 0.048(3) 0.084(4) 0.031(2) 0.001(2) -0.003(2) -0.016(3)
V2 0.0341(4) 0.0392(4) 0.0249(4) -0.0013(3) -0.0051(3) -0.0076(3)
N3 0.0296(18) 0.040(2) 0.0281(18) -0.0018(16) 0.0016(14) -0.0063(15)
N4 0.040(2) 0.036(2) 0.0302(19) -0.0022(16) -0.0063(15) -0.0116(16)
O6 0.0395(16) 0.0431(17) 0.0287(14) -0.0014(12) -0.0082(12) -0.0066(13)
O7 0.0354(17) 0.065(2) 0.0360(16) -0.0181(14) -0.0087(13) -0.0016(15)
O8 0.0381(16) 0.0449(16) 0.0238(14) -0.0004(12) -0.0050(11) -0.0126(13)
O9 0.059(2) 0.0540(19) 0.0387(17) -0.0101(14) -0.0199(15) -0.0035(15)
O10 0.0341(15) 0.0518(18) 0.0348(15) -0.0082(13) -0.0056(12) -0.0046(13)
C55 0.028(2) 0.040(3) 0.030(2) 0.0020(19) -0.0008(18) -0.0057(19)
C56 0.034(2) 0.040(3) 0.034(2) -0.001(2) 0.0010(18) -0.009(2)
C57 0.042(3) 0.038(3) 0.046(3) 0.001(2) -0.002(2) -0.006(2)
C58 0.048(3) 0.045(3) 0.038(3) 0.004(2) -0.008(2) -0.003(2)
C59 0.040(3) 0.051(3) 0.033(2) 0.002(2) -0.0089(19) -0.005(2)
C60 0.034(2) 0.042(3) 0.030(2) -0.0023(19) 0.0010(18) -0.0093(19)
C61 0.041(3) 0.038(3) 0.039(2) -0.0041(19) -0.0059(19) -0.008(2)
C62 0.056(3) 0.055(3) 0.042(3) -0.010(2) -0.001(2) -0.010(2)
C63 0.047(3) 0.047(3) 0.055(3) -0.007(2) -0.013(2) -0.008(2)
C64 0.051(3) 0.049(3) 0.062(3) -0.013(2) -0.012(2) -0.004(2)
C65 0.076(3) 0.054(3) 0.050(3) 0.008(2) -0.018(2) 0.005(2)
C66 0.097(7) 0.051(7) 0.062(6) 0.008(6) -0.040(5) 0.026(5)
C67 0.115(8) 0.082(10) 0.126(13) 0.066(9) -0.018(8) -0.016(7)
C68 0.197(15) 0.076(9) 0.041(8) 0.000(7) -0.051(9) 0.016(8)
C66X 0.20(3) 0.031(11) 0.079(15) 0.021(10) -0.028(14) 0.021(12)
C67X 0.111(12) 0.081(18) 0.060(12) 0.050(11) -0.016(8) -0.004(12)
C68X 0.104(15) 0.077(13) 0.048(16) 0.028(12) -0.058(13) 0.005(11)
C69 0.029(2) 0.051(3) 0.023(2) -0.003(2) -0.0002(17) -0.010(2)
C70 0.039(3) 0.041(3) 0.0170(19) -0.0038(18) -0.0021(17) -0.005(2)
C71 0.039(3) 0.047(3) 0.024(2) -0.0057(19) -0.0026(18) -0.006(2)
C72 0.050(3) 0.053(3) 0.033(2) -0.010(2) -0.008(2) 0.002(2)
C73 0.065(3) 0.047(3) 0.040(3) -0.011(2) -0.010(2) -0.009(3)
C74 0.046(3) 0.056(3) 0.039(2) -0.014(2) -0.010(2) -0.010(2)
C75 0.040(3) 0.045(3) 0.026(2) -0.0051(19) -0.0041(18) -0.004(2)
C76 0.038(3) 0.048(3) 0.035(2) -0.008(2) -0.004(2) -0.009(2)
C77 0.036(3) 0.068(3) 0.044(3) -0.014(2) -0.001(2) -0.012(2)
C78 0.056(3) 0.061(3) 0.044(3) -0.007(2) -0.011(2) -0.014(2)
C79 0.057(3) 0.071(3) 0.056(3) 0.000(3) -0.027(3) -0.014(3)
C80 0.036(3) 0.083(4) 0.066(3) 0.000(3) -0.010(3) -0.011(2)
C81 0.039(3) 0.065(3) 0.040(3) -0.004(2) -0.001(2) -0.012(2)
C82 0.035(2) 0.035(2) 0.023(2) -0.0049(18) 0.0000(18) -0.0010(19)
C83 0.036(2) 0.048(3) 0.026(2) -0.0027(19) 0.0026(18) -0.012(2)
C84 0.041(3) 0.053(3) 0.033(2) -0.003(2) 0.002(2) -0.013(2)
C85 0.036(2) 0.047(3) 0.028(2) -0.0026(19) 0.0004(19) -0.004(2)
C86 0.044(3) 0.044(3) 0.024(2) -0.0045(19) -0.0055(18) -0.002(2)
C87 0.036(2) 0.038(2) 0.028(2) -0.0033(18) -0.0057(18) -0.0059(19)
C88 0.041(3) 0.069(3) 0.034(2) 0.001(2) -0.004(2) -0.027(2)
C89 0.040(3) 0.091(4) 0.047(3) -0.002(3) -0.012(2) -0.011(3)
C90 0.086(4) 0.065(3) 0.040(3) -0.003(2) -0.020(3) -0.036(3)
C91 0.065(3) 0.138(5) 0.054(3) 0.014(3) -0.017(3) -0.061(3)
C92 0.051(3) 0.058(3) 0.029(2) 0.005(2) -0.003(2) -0.011(2)
C93 0.055(3) 0.098(4) 0.032(2) 0.009(2) 0.005(2) -0.017(3)
C94 0.083(4) 0.060(3) 0.051(3) 0.009(2) -0.010(3) -0.010(3)
C95 0.061(3) 0.074(3) 0.029(2) 0.014(2) -0.006(2) -0.009(3)
C96 0.039(2) 0.042(3) 0.032(2) -0.006(2) -0.0112(19) -0.002(2)
C97 0.041(3) 0.044(3) 0.033(2) 0.004(2) -0.016(2) -0.009(2)
C98 0.047(3) 0.053(3) 0.039(3) 0.001(2) -0.018(2) -0.013(2)
C99 0.050(3) 0.071(3) 0.048(3) 0.010(3) -0.021(2) -0.024(3)
C100 0.069(4) 0.063(3) 0.062(3) 0.013(3) -0.035(3) -0.030(3)
C101 0.078(4) 0.048(3) 0.053(3) -0.003(2) -0.030(3) -0.024(3)
C102 0.054(3) 0.042(3) 0.037(3) 0.000(2) -0.020(2) -0.006(2)
C103 0.059(3) 0.043(3) 0.040(3) -0.009(2) -0.018(2) -0.011(2)
C104 0.056(3) 0.066(3) 0.053(3) -0.019(3) -0.022(3) -0.011(2)
C105 0.066(4) 0.076(4) 0.053(3) -0.018(3) -0.004(3) -0.024(3)
C106 0.078(4) 0.072(4) 0.042(3) -0.001(2) -0.016(3) -0.023(3)
C107 0.068(4) 0.063(3) 0.048(3) -0.006(2) -0.021(3) -0.011(3)
C108 0.060(3) 0.053(3) 0.041(3) -0.007(2) -0.016(2) -0.005(2)
N5 0.172(6) 0.081(4) 0.079(4) -0.007(3) -0.027(4) -0.007(3)
C109 0.089(4) 0.052(4) 0.090(5) -0.004(3) -0.020(4) -0.003(3)
C110 0.097(4) 0.080(4) 0.083(4) -0.024(3) -0.031(3) -0.008(3)
N6 0.131(5) 0.128(5) 0.073(4) 0.004(4) 0.001(4) 0.006(4)
C111 0.073(4) 0.061(4) 0.103(5) 0.006(4) 0.011(4) 0.000(3)
C112 0.094(4) 0.083(4) 0.080(4) -0.034(3) -0.010(3) 0.005(3)
N7 0.139(5) 0.150(6) 0.122(5) -0.071(4) -0.019(4) -0.030(4)
C113 0.094(5) 0.095(5) 0.066(4) -0.033(3) -0.013(3) -0.019(4)
C114 0.175(7) 0.137(6) 0.127(6) -0.079(5) 0.046(5) -0.082(6)

loop_
_atom_type_symbol
_atom_type_description
_atom_type_scat_dispersion_real
_atom_type_scat_dispersion_imag
_atom_type_scat_source
C C 0.0033 0.0016 'International Tables Vol C Tables 4.2.6.8 and 6.1.1.4'
H H 0.0000 0.0000 'International Tables Vol C Tables 4.2.6.8 and 6.1.1.4'
N N 0.0061 0.0033 'International Tables Vol C Tables 4.2.6.8 and 6.1.1.4'
O O 0.0106 0.0060 'International Tables Vol C Tables 4.2.6.8 and 6.1.1.4'
V V 0.3005 0.5294 'International Tables Vol C Tables 4.2.6.8 and 6.1.1.4'

loop_
_geom_angle_atom_site_label_1
_geom_angle_atom_site_label_2
_geom_angle_atom_site_label_3
_geom_angle
O5 V1 O3 116.47(12)
O5 V1 O1 121.00(12)
O3 V1 O1 122.49(11)
O5 V1 N1 95.51(12)
O3 V1 N1 89.75(11)
O1 V1 N1 86.89(11)
O5 V1 N2 93.06(12)
O3 V1 N2 87.40(11)
O1 V1 N2 87.76(11)
N1 V1 N2 171.36(12)
C1 O1 V1 136.2(2)
C15 N1 C16 114.2(3)
C15 N1 V1 124.5(2)
C16 N1 V1 121.1(2)
O1 C1 C6 120.4(3)
O1 C1 C2 120.7(3)
C6 C1 C2 118.9(3)
C22 O2 C21 119.8(3)
C42 N2 C43 115.2(3)
C42 N2 V1 123.4(2)
C43 N2 V1 120.7(2)
C3 C2 C1 117.5(3)
C3 C2 C7 121.0(3)
C1 C2 C7 121.5(3)
C28 O3 V1 135.8(2)
C2 C3 C4 125.4(4)
C48 O4 C49 119.5(3)
C5 C4 C3 115.4(4)
C5 C4 C11 120.9(4)
C3 C4 C11 123.6(4)
C4 C5 C6 122.2(4)
C1 C6 C5 120.6(3)
C1 C6 C15 123.7(3)
C5 C6 C15 115.7(3)
C9 C7 C8 111.0(4)
C9 C7 C2 109.3(3)
C8 C7 C2 109.5(4)
C9 C7 C10 107.8(4)
C8 C7 C10 107.0(4)
C2 C7 C10 112.2(3)
C13 C11 C12 109.7(4)
C13 C11 C14 109.3(5)
C12 C11 C14 107.0(4)
C13 C11 C4 108.7(4)
C12 C11 C4 112.9(4)
C14 C11 C4 109.2(4)
N1 C15 C6 127.8(3)
C17 C16 C21 120.0(4)
C17 C16 N1 119.9(3)
C21 C16 N1 120.1(3)
C16 C17 C18 119.7(4)
C19 C18 C17 120.0(4)
C20 C19 C18 120.6(4)
C19 C20 C21 119.8(4)
C16 C21 O2 119.5(3)
C16 C21 C20 119.9(4)
O2 C21 C20 120.2(4)
C23 C22 C27 121.4(4)
C23 C22 O2 114.8(4)
C27 C22 O2 123.8(4)
C22 C23 C24 119.4(4)
C25 C24 C23 119.9(5)
C26 C25 C24 119.7(4)
C25 C26 C27 121.5(4)
C22 C27 C26 118.0(4)
O3 C28 C33 120.2(3)
O3 C28 C29 120.9(3)
C33 C28 C29 119.0(3)
C30 C29 C28 117.3(3)
C30 C29 C34 121.3(3)
C28 C29 C34 121.5(3)
C29 C30 C31 125.4(4)
C32 C31 C30 115.8(4)
C32 C31 C38 123.9(4)
C30 C31 C38 120.3(4)
C31 C32 C33 122.3(4)
C32 C33 C28 120.2(4)
C32 C33 C42 116.2(3)
C28 C33 C42 123.6(3)
C36 C34 C29 109.4(3)
C36 C34 C37 108.0(4)
C29 C34 C37 111.8(3)
C36 C34 C35 110.7(3)
C29 C34 C35 109.7(3)
C37 C34 C35 107.3(3)
C40 C38 C41 108.0(4)
C40 C38 C39 109.8(4)
C41 C38 C39 108.6(3)
C40 C38 C31 110.1(3)
C41 C38 C31 111.8(3)
C39 C38 C31 108.5(3)
N2 C42 C33 128.2(3)
C44 C43 C48 118.4(4)
C44 C43 N2 119.9(3)
C48 C43 N2 121.7(4)
C43 C44 C45 121.0(4)
C44 C45 C46 119.9(5)
C47 C46 C45 119.6(4)
C46 C47 C48 120.8(4)
C47 C48 O4 121.1(4)
C47 C48 C43 120.3(4)
O4 C48 C43 118.4(4)
C50 C49 C54 121.4(4)
C50 C49 O4 115.0(4)
C54 C49 O4 123.6(4)
C49 C50 C51 119.4(5)
C52 C51 C50 119.3(5)
C53 C52 C51 120.7(5)
C52 C53 C54 121.0(5)
C49 C54 C53 118.1(5)
O10 V2 O8 117.40(12)
O10 V2 O6 120.58(12)
O8 V2 O6 122.01(11)
O10 V2 N4 93.01(12)
O8 V2 N4 87.11(11)
O6 V2 N4 88.91(11)
O10 V2 N3 95.71(12)
O8 V2 N3 88.83(11)
O6 V2 N3 86.70(11)
N4 V2 N3 171.28(12)
C69 N3 C70 115.9(3)
C69 N3 V2 123.8(3)
C70 N3 V2 120.1(2)
C96 N4 C97 115.1(3)
C96 N4 V2 123.9(3)
C97 N4 V2 120.4(2)
C55 O6 V2 136.9(2)
C76 O7 C75 118.1(3)
C82 O8 V2 135.9(2)
C102 O9 C103 118.7(3)
O6 C55 C56 120.6(3)
O6 C55 C60 120.3(3)
C56 C55 C60 119.1(3)
C57 C56 C55 117.7(4)
C57 C56 C61 120.6(4)
C55 C56 C61 121.6(3)
C56 C57 C58 124.6(4)
C59 C58 C57 116.3(4)
C59 C58 C65 123.6(4)
C57 C58 C65 120.2(4)
C58 C59 C60 122.4(4)
C55 C60 C59 119.8(4)
C55 C60 C69 123.4(3)
C59 C60 C69 116.8(4)
C64 C61 C62 106.6(3)
C64 C61 C56 112.2(3)
C62 C61 C56 110.3(3)
C64 C61 C63 108.2(3)
C62 C61 C63 110.5(3)
C56 C61 C63 109.0(3)
C66X C65 C68X 110.0(16)
C68 C65 C66 109.7(8)
C68 C65 C58 114.8(8)
C66X C65 C58 119.1(12)
C68X C65 C58 107.1(12)
C66 C65 C58 106.7(6)
C68 C65 C67 111.4(8)
C66 C65 C67 105.2(7)
C58 C65 C67 108.4(6)
C66X C65 C67X 111.7(11)
C68X C65 C67X 102.5(12)
C58 C65 C67X 105.0(9)
N3 C69 C60 128.5(4)
C71 C70 C75 117.7(4)
C71 C70 N3 120.0(3)
C75 C70 N3 122.4(3)
C72 C71 C70 121.7(4)
C71 C72 C73 119.4(4)
C74 C73 C72 120.0(4)
C73 C74 C75 120.2(4)
C74 C75 O7 120.7(4)
C74 C75 C70 121.0(4)
O7 C75 C70 118.1(4)
C81 C76 C77 120.8(4)
C81 C76 O7 117.2(3)
C77 C76 O7 122.0(4)
C78 C77 C76 119.3(4)
C77 C78 C79 120.5(4)
C80 C79 C78 119.2(4)
C79 C80 C81 121.2(4)
C76 C81 C80 119.0(4)
O8 C82 C83 120.4(3)
O8 C82 C87 120.7(3)
C83 C82 C87 118.8(3)
C84 C83 C82 117.6(4)
C84 C83 C88 121.0(3)
C82 C83 C88 121.4(3)
C83 C84 C85 125.4(4)
C86 C85 C84 115.8(3)
C86 C85 C92 124.5(4)
C84 C85 C92 119.6(4)
C85 C86 C87 122.0(4)
C82 C87 C86 120.1(4)
C82 C87 C96 123.3(3)
C86 C87 C96 116.7(3)
C90 C88 C91 108.3(4)
C90 C88 C83 108.9(3)
C91 C88 C83 111.0(3)
C90 C88 C89 110.5(3)
C91 C88 C89 106.9(4)
C83 C88 C89 111.1(3)
C85 C92 C95 111.7(3)
C85 C92 C94 109.4(3)
C95 C92 C94 108.5(4)
C85 C92 C93 109.8(3)
C95 C92 C93 108.4(3)
C94 C92 C93 109.1(4)
N4 C96 C87 127.4(3)
C102 C97 C98 118.1(4)
C102 C97 N4 122.8(4)
C98 C97 N4 119.1(4)
C99 C98 C97 120.8(4)
C100 C99 C98 120.0(5)
C101 C100 C99 119.7(4)
C100 C101 C102 120.4(4)
C97 C102 C101 120.9(4)
C97 C102 O9 118.2(4)
C101 C102 O9 120.7(4)
C104 C103 C108 121.2(4)
C104 C103 O9 115.3(4)
C108 C103 O9 123.4(4)
C103 C104 C105 119.4(4)
C106 C105 C104 120.3(5)
C107 C106 C105 119.9(4)
C106 C107 C108 121.0(4)
C103 C108 C107 118.3(4)
N5 C109 C110 179.4(7)
N6 C111 C112 177.6(7)
N7 C113 C114 178.3(7)

loop_
_geom_bond_atom_site_label_1
_geom_bond_atom_site_label_2
_geom_bond_distance
V1 O5 1.596(2)
V1 O3 1.903(2)
V1 O1 1.916(2)
V1 N1 2.121(3)
V1 N2 2.121(3)
O1 C1 1.339(4)
N1 C15 1.293(4)
N1 C16 1.456(4)
C1 C6 1.403(5)
C1 C2 1.416(5)
O2 C22 1.394(4)
O2 C21 1.394(5)
N2 C42 1.296(5)
N2 C43 1.442(5)
C2 C3 1.393(5)
C2 C7 1.543(5)
O3 C28 1.340(4)
C3 C4 1.399(5)
O4 C48 1.389(5)
O4 C49 1.392(5)
C4 C5 1.386(5)
C4 C11 1.540(5)
C5 C6 1.407(5)
C6 C15 1.439(5)
C7 C9 1.530(6)
C7 C8 1.538(6)
C7 C10 1.545(5)
C11 C13 1.507(6)
C11 C12 1.511(6)
C11 C14 1.514(6)
C16 C17 1.383(5)
C16 C21 1.393(5)
C17 C18 1.393(5)
C18 C19 1.388(6)
C19 C20 1.368(6)
C20 C21 1.396(5)
C22 C23 1.380(6)
C22 C27 1.380(5)
C23 C24 1.396(6)
C24 C25 1.378(6)
C25 C26 1.372(6)
C26 C27 1.398(6)
C28 C33 1.416(5)
C28 C29 1.424(5)
C29 C30 1.389(5)
C29 C34 1.535(5)
C30 C31 1.410(5)
C31 C32 1.376(5)
C31 C38 1.534(5)
C32 C33 1.412(5)
C33 C42 1.434(5)
C34 C36 1.534(6)
C34 C37 1.535(5)
C34 C35 1.540(5)
C38 C40 1.518(6)
C38 C41 1.533(5)
C38 C39 1.534(6)
C43 C44 1.381(5)
C43 C48 1.404(5)
C44 C45 1.385(5)
C45 C46 1.387(6)
C46 C47 1.373(6)
C47 C48 1.377(6)
C49 C50 1.370(6)
C49 C54 1.382(6)
C50 C51 1.398(6)
C51 C52 1.376(7)
C52 C53 1.355(7)
C53 C54 1.397(6)
V2 O10 1.603(2)
V2 O8 1.895(2)
V2 O6 1.899(3)
V2 N4 2.124(3)
V2 N3 2.140(3)
N3 C69 1.306(4)
N3 C70 1.438(5)
N4 C96 1.301(4)
N4 C97 1.450(5)
O6 C55 1.343(4)
O7 C76 1.391(4)
O7 C75 1.395(4)
O8 C82 1.341(4)
O9 C102 1.391(5)
O9 C103 1.396(5)
C55 C56 1.412(5)
C55 C60 1.416(5)
C56 C57 1.391(5)
C56 C61 1.543(5)
C57 C58 1.412(5)
C58 C59 1.362(5)
C58 C65 1.540(6)
C59 C60 1.417(5)
C60 C69 1.419(5)
C61 C64 1.524(5)
C61 C62 1.538(5)
C61 C63 1.546(5)
C65 C68 1.487(10)
C65 C66X 1.499(13)
C65 C68X 1.538(13)
C65 C66 1.538(9)
C65 C67 1.562(10)
C65 C67X 1.568(14)
C70 C71 1.392(5)
C70 C75 1.400(5)
C71 C72 1.380(5)
C72 C73 1.393(6)
C73 C74 1.376(5)
C74 C75 1.381(5)
C76 C81 1.368(5)
C76 C77 1.390(5)
C77 C78 1.378(5)
C78 C79 1.380(6)
C79 C80 1.376(6)
C80 C81 1.384(6)
C82 C83 1.410(5)
C82 C87 1.414(5)
C83 C84 1.383(5)
C83 C88 1.538(5)
C84 C85 1.408(5)
C85 C86 1.368(5)
C85 C92 1.530(5)
C86 C87 1.421(5)
C87 C96 1.436(5)
C88 C90 1.531(6)
C88 C91 1.538(6)
C88 C89 1.541(6)
C92 C95 1.531(6)
C92 C94 1.543(6)
C92 C93 1.547(6)
C97 C102 1.384(5)
C97 C98 1.398(5)
C98 C99 1.386(6)
C99 C100 1.380(6)
C100 C101 1.376(6)
C101 C102 1.386(6)
C103 C104 1.375(6)
C103 C108 1.387(6)
C104 C105 1.389(6)
C105 C106 1.375(6)
C106 C107 1.374(6)
C107 C108 1.391(6)
N5 C109 1.144(7)
C109 C110 1.447(8)
N6 C111 1.184(8)
C111 C112 1.508(8)
N7 C113 1.120(7)
C113 C114 1.409(8)

loop_
_geom_torsion_atom_site_label_1
_geom_torsion_atom_site_label_2
_geom_torsion_atom_site_label_3
_geom_torsion_atom_site_label_4
_geom_torsion
V1 O1 C1 C6 6.8(6)
V1 O1 C1 C2 -173.5(3)
O1 C1 C2 C3 179.1(4)
C6 C1 C2 C3 -1.1(6)
O1 C1 C2 C7 -1.1(6)
C6 C1 C2 C7 178.7(4)
C1 C2 C3 C4 1.0(6)
C7 C2 C3 C4 -178.8(4)
C2 C3 C4 C5 -0.3(6)
C2 C3 C4 C11 -178.3(4)
C3 C4 C5 C6 -0.3(6)
C11 C4 C5 C6 177.8(4)
O1 C1 C6 C5 -179.6(3)
C2 C1 C6 C5 0.6(6)
O1 C1 C6 C15 -1.6(6)
C2 C1 C6 C15 178.6(4)
C4 C5 C6 C1 0.2(6)
C4 C5 C6 C15 -178.0(4)
C3 C2 C7 C9 117.5(4)
C1 C2 C7 C9 -62.2(5)
C3 C2 C7 C8 -120.6(4)
C1 C2 C7 C8 59.6(5)
C3 C2 C7 C10 -2.0(6)
C1 C2 C7 C10 178.3(4)
C5 C4 C11 C13 58.6(6)
C3 C4 C11 C13 -123.5(5)
C5 C4 C11 C12 -179.5(4)
C3 C4 C11 C12 -1.6(6)
C5 C4 C11 C14 -60.6(5)
C3 C4 C11 C14 117.3(5)
C16 N1 C15 C6 -176.5(3)
V1 N1 C15 C6 8.2(5)
C1 C6 C15 N1 -6.1(6)
C5 C6 C15 N1 172.1(4)
C15 N1 C16 C17 -125.8(4)
V1 N1 C16 C17 49.7(4)
C15 N1 C16 C21 53.9(5)
V1 N1 C16 C21 -130.6(3)
C21 C16 C17 C18 -0.6(6)
N1 C16 C17 C18 179.1(3)
C16 C17 C18 C19 0.7(6)
C17 C18 C19 C20 0.0(6)
C18 C19 C20 C21 -0.8(6)
C17 C16 C21 O2 -173.5(3)
N1 C16 C21 O2 6.8(5)
C17 C16 C21 C20 -0.1(6)
N1 C16 C21 C20 -179.8(3)
C22 O2 C21 C16 -113.6(4)
C22 O2 C21 C20 73.0(5)
C19 C20 C21 C16 0.8(6)
C19 C20 C21 O2 174.2(4)
C21 O2 C22 C23 174.0(3)
C21 O2 C22 C27 -5.4(5)
C27 C22 C23 C24 3.1(6)
O2 C22 C23 C24 -176.3(3)
C22 C23 C24 C25 -2.3(6)
C23 C24 C25 C26 -0.3(7)
C24 C25 C26 C27 2.2(7)
C23 C22 C27 C26 -1.2(6)
O2 C22 C27 C26 178.1(4)
C25 C26 C27 C22 -1.5(6)
V1 O3 C28 C33 -5.9(5)
V1 O3 C28 C29 173.9(3)
O3 C28 C29 C30 -177.5(3)
C33 C28 C29 C30 2.4(5)
O3 C28 C29 C34 1.6(6)
C33 C28 C29 C34 -178.6(3)
C28 C29 C30 C31 -0.8(6)
C34 C29 C30 C31 -179.9(4)
C29 C30 C31 C32 -1.2(6)
C29 C30 C31 C38 178.3(4)
C30 C31 C32 C33 1.8(6)
C38 C31 C32 C33 -177.7(4)
C31 C32 C33 C28 -0.3(6)
C31 C32 C33 C42 179.8(4)
O3 C28 C33 C32 178.0(3)
C29 C28 C33 C32 -1.8(5)
O3 C28 C33 C42 -2.2(5)
C29 C28 C33 C42 178.0(3)
C30 C29 C34 C36 113.0(4)
C28 C29 C34 C36 -66.1(5)
C30 C29 C34 C37 -6.6(5)
C28 C29 C34 C37 174.3(4)
C30 C29 C34 C35 -125.5(4)
C28 C29 C34 C35 55.5(5)
C32 C31 C38 C40 -125.0(4)
C30 C31 C38 C40 55.5(5)
C32 C31 C38 C41 -4.9(6)
C30 C31 C38 C41 175.6(4)
C32 C31 C38 C39 114.9(4)
C30 C31 C38 C39 -64.6(5)
C43 N2 C42 C33 -179.3(4)
V1 N2 C42 C33 10.6(6)
C32 C33 C42 N2 178.4(4)
C28 C33 C42 N2 -1.5(6)
C42 N2 C43 C44 -125.7(4)
V1 N2 C43 C44 44.7(4)
C42 N2 C43 C48 53.0(5)
V1 N2 C43 C48 -136.7(3)
C48 C43 C44 C45 -1.4(6)
N2 C43 C44 C45 177.3(3)
C43 C44 C45 C46 -0.7(6)
C44 C45 C46 C47 2.5(6)
C45 C46 C47 C48 -2.1(7)
C46 C47 C48 O4 174.6(4)
C46 C47 C48 C43 -0.1(6)
C49 O4 C48 C47 72.6(5)
C49 O4 C48 C43 -112.6(4)
C44 C43 C48 C47 1.8(6)
N2 C43 C48 C47 -176.9(3)
C44 C43 C48 O4 -173.0(3)
N2 C43 C48 O4 8.3(5)
C48 O4 C49 C50 178.1(3)
C48 O4 C49 C54 -0.7(5)
C54 C49 C50 C51 0.0(6)
O4 C49 C50 C51 -178.8(4)
C49 C50 C51 C52 0.9(7)
C50 C51 C52 C53 -1.4(8)
C51 C52 C53 C54 0.9(8)
C50 C49 C54 C53 -0.5(6)
O4 C49 C54 C53 178.2(4)
C52 C53 C54 C49 0.0(7)
O10 V2 O6 C55 97.6(3)
O8 V2 O6 C55 -83.7(3)
N4 V2 O6 C55 -169.6(3)
N3 V2 O6 C55 2.9(3)
O10 V2 O8 C82 81.7(3)
O6 V2 O8 C82 -97.1(3)
N4 V2 O8 C82 -10.2(3)
N3 V2 O8 C82 177.5(3)
V2 O6 C55 C56 173.7(2)
V2 O6 C55 C60 -6.5(5)
O6 C55 C56 C57 177.3(3)
C60 C55 C56 C57 -2.5(5)
O6 C55 C56 C61 -3.3(5)
C60 C55 C56 C61 176.9(3)
C55 C56 C57 C58 0.9(6)
C61 C56 C57 C58 -178.6(4)
C56 C57 C58 C59 0.6(6)
C56 C57 C58 C65 -178.3(4)
C57 C58 C59 C60 -0.4(6)
C65 C58 C59 C60 178.5(4)
O6 C55 C60 C59 -177.1(3)
C56 C55 C60 C59 2.7(5)
O6 C55 C60 C69 3.6(5)
C56 C55 C60 C69 -176.6(3)
C58 C59 C60 C55 -1.3(6)
C58 C59 C60 C69 178.1(4)
C57 C56 C61 C64 6.4(5)
C55 C56 C61 C64 -173.0(3)
C57 C56 C61 C62 125.0(4)
C55 C56 C61 C62 -54.4(5)
C57 C56 C61 C63 -113.5(4)
C55 C56 C61 C63 67.1(4)
C59 C58 C65 C68 7.4(11)
C57 C58 C65 C68 -173.8(10)
C59 C58 C65 C66X 156(2)
C57 C58 C65 C66X -25(2)
C59 C58 C65 C68X 30.9(16)
C57 C58 C65 C68X -150.3(16)
C59 C58 C65 C66 129.1(8)
C57 C58 C65 C66 -52.0(9)
C59 C58 C65 C67 -118.0(12)
C57 C58 C65 C67 60.8(12)
C59 C58 C65 C67X -77.6(18)
C57 C58 C65 C67X 101.2(17)
C70 N3 C69 C60 178.8(3)
V2 N3 C69 C60 -6.6(5)
C55 C60 C69 N3 3.0(6)
C59 C60 C69 N3 -176.3(4)
C69 N3 C70 C71 129.7(3)
V2 N3 C70 C71 -45.1(4)
C69 N3 C70 C75 -50.7(5)
V2 N3 C70 C75 134.5(3)
C75 C70 C71 C72 0.6(5)
N3 C70 C71 C72 -179.8(3)
C70 C71 C72 C73 -0.9(6)
C71 C72 C73 C74 0.8(6)
C72 C73 C74 C75 -0.5(6)
C73 C74 C75 O7 -175.3(3)
C73 C74 C75 C70 0.2(6)
C76 O7 C75 C74 -43.1(5)
C76 O7 C75 C70 141.2(3)
C71 C70 C75 C74 -0.2(5)
N3 C70 C75 C74 -179.8(3)
C71 C70 C75 O7 175.4(3)
N3 C70 C75 O7 -4.2(5)
C75 O7 C76 C81 139.5(4)
C75 O7 C76 C77 -42.9(5)
C81 C76 C77 C78 0.3(6)
O7 C76 C77 C78 -177.2(4)
C76 C77 C78 C79 -0.7(7)
C77 C78 C79 C80 0.9(7)
C78 C79 C80 C81 -0.7(7)
C77 C76 C81 C80 -0.2(6)
O7 C76 C81 C80 177.4(4)
C79 C80 C81 C76 0.4(7)
V2 O8 C82 C83 -176.2(3)
V2 O8 C82 C87 2.6(5)
O8 C82 C83 C84 174.0(3)
C87 C82 C83 C84 -4.9(5)
O8 C82 C83 C88 -4.7(6)
C87 C82 C83 C88 176.4(4)
C82 C83 C84 C85 1.6(6)
C88 C83 C84 C85 -179.7(4)
C83 C84 C85 C86 2.1(6)
C83 C84 C85 C92 -177.9(4)
C84 C85 C86 C87 -2.5(6)
C92 C85 C86 C87 177.6(4)
O8 C82 C87 C86 -174.2(3)
C83 C82 C87 C86 4.6(5)
O8 C82 C87 C96 6.3(6)
C83 C82 C87 C96 -174.9(3)
C85 C86 C87 C82 -0.8(6)
C85 C86 C87 C96 178.7(4)
C84 C83 C88 C90 -109.1(4)
C82 C83 C88 C90 69.6(5)
C84 C83 C88 C91 10.1(6)
C82 C83 C88 C91 -171.2(4)
C84 C83 C88 C89 129.0(4)
C82 C83 C88 C89 -52.3(5)
C86 C85 C92 C95 -1.9(6)
C84 C85 C92 C95 178.1(4)
C86 C85 C92 C94 -122.1(4)
C84 C85 C92 C94 57.9(5)
C86 C85 C92 C93 118.2(4)
C84 C85 C92 C93 -61.8(5)
C97 N4 C96 C87 177.9(4)
V2 N4 C96 C87 -11.2(5)
C82 C87 C96 N4 -0.9(6)
C86 C87 C96 N4 179.6(4)
C96 N4 C97 C102 -52.6(5)
V2 N4 C97 C102 136.2(3)
C96 N4 C97 C98 127.3(4)
V2 N4 C97 C98 -43.9(4)
C102 C97 C98 C99 1.2(6)
N4 C97 C98 C99 -178.8(3)
C97 C98 C99 C100 0.0(6)
C98 C99 C100 C101 -1.7(6)
C99 C100 C101 C102 2.3(6)
C98 C97 C102 C101 -0.6(6)
N4 C97 C102 C101 179.4(4)
C98 C97 C102 O9 174.0(3)
N4 C97 C102 O9 -6.0(5)
C100 C101 C102 C97 -1.1(6)
C100 C101 C102 O9 -175.6(4)
C103 O9 C102 C97 119.2(4)
C103 O9 C102 C101 -66.2(5)
C102 O9 C103 C104 172.7(4)
C102 O9 C103 C108 -9.4(6)
C108 C103 C104 C105 0.2(7)
O9 C103 C104 C105 178.2(4)
C103 C104 C105 C106 0.6(7)
C104 C105 C106 C107 -0.7(7)
C105 C106 C107 C108 -0.1(7)
C104 C103 C108 C107 -1.0(6)
O9 C103 C108 C107 -178.7(4)
C106 C107 C108 C103 0.9(7)
